data_7713111
loop_
_publ_author_name
'Zhang, Xu'
'Liu, Dongyan'
'Yu, Jiahui'
'Li, Xin'
'Zheng, Hanwen'
'Zhou, Yanan'
'Huang, Cui-Ying'
'Zhu, Yanyu'
'Jiao, Cheng--Qi'
'Sun, Zhen-Gang'

_publ_section_title
;
 Highly pH-stable lanthanide MOFs: tunable luminescence and ratiometric
 luminescent probe for sulfamethazine
;
_journal_name_full 'Dalton Transactions'
_journal_paper_doi 10.1039/D3DT01117H
_journal_year 2023
_chemical_formula_moiety 'C11 H13 Eu F N O10 P2, 2(H2 O)'
_chemical_formula_sum 'C11 H17 Eu F N O12 P2'
_chemical_formula_weight 588.15
_space_group_crystal_system monoclinic
_space_group_IT_number 15
_space_group_name_Hall '-C 2yc'
_space_group_name_H-M_alt 'C 1 2/c 1'
_atom_sites_solution_hydrogens mixed
_audit_creation_date 2023-04-11
_audit_creation_method
;
Olex2 1.2
(compiled 2018.05.29 svn.r3508 for OlexSys, GUI svn.r5506)
;
_audit_update_record
;
2023-05-16 deposited with the CCDC.	2023-05-18 downloaded from the CCDC.
;
_cell_angle_alpha 90
_cell_angle_beta 125.3620(10)
_cell_angle_gamma 90
_cell_formula_units_Z 8
_cell_length_a 28.970(3)
_cell_length_b 8.9096(8)
_cell_length_c 17.3086(15)
_cell_measurement_reflns_used 2666
_cell_measurement_temperature 296(2)
_cell_measurement_theta_max 27.927
_cell_measurement_theta_min 2.443
_cell_volume 3643.3(6)
_computing_cell_refinement 'SAINT v8.34A (Bruker, 2013)'
_computing_data_collection 'SAINT v8.34A (Bruker, 2013)'
_computing_data_reduction 'SAINT v8.34A (Bruker, 2013)'
_computing_molecular_graphics 'Olex2 (Dolomanov et al., 2009)'
_computing_publication_material 'Olex2 (Dolomanov et al., 2009)'
_computing_structure_refinement 'ShelXL (Sheldrick, 2015)'
_computing_structure_solution 'SHELXT 2014/5 (Sheldrick, 2014)'
_diffrn_ambient_temperature 296.15
_diffrn_measured_fraction_theta_full 0.999
_diffrn_measured_fraction_theta_max 0.983
_diffrn_measurement_device_type 'CCD area detector'
_diffrn_measurement_method 'phi and omega scans'
_diffrn_radiation_monochromator graphite
_diffrn_radiation_type MoK\a
_diffrn_radiation_wavelength 0.71073
_diffrn_reflns_av_R_equivalents 0.0481
_diffrn_reflns_av_unetI/netI 0.0654
_diffrn_reflns_Laue_measured_fraction_full 0.999
_diffrn_reflns_Laue_measured_fraction_max 0.983
_diffrn_reflns_limit_h_max 37
_diffrn_reflns_limit_h_min -36
_diffrn_reflns_limit_k_max 11
_diffrn_reflns_limit_k_min -7
_diffrn_reflns_limit_l_max 20
_diffrn_reflns_limit_l_min -23
_diffrn_reflns_number 11349
_diffrn_reflns_point_group_measured_fraction_full 0.999
_diffrn_reflns_point_group_measured_fraction_max 0.983
_diffrn_reflns_theta_full 25.242
_diffrn_reflns_theta_max 28.255
_diffrn_reflns_theta_min 1.724
_exptl_absorpt_coefficient_mu 3.693
_exptl_absorpt_correction_T_max 0.7457
_exptl_absorpt_correction_T_min 0.6408
_exptl_absorpt_correction_type multi-scan
_exptl_absorpt_process_details
'SADABS-2014/5 (Bruker,2014/5) was used for absorption correction. wR2(int) was 0.0755 before and 0.0433 after correction. The Ratio of minimum to maximum transmission is 0.8593. The \l/2 correction factor is 0.00150.'
_exptl_crystal_colour 'clear light colourless'
_exptl_crystal_colour_lustre clear
_exptl_crystal_colour_modifier light
_exptl_crystal_colour_primary colourless
_exptl_crystal_density_diffrn 2.145
_exptl_crystal_description block
_exptl_crystal_F_000 2304
_exptl_crystal_size_max 0.145
_exptl_crystal_size_mid 0.053
_exptl_crystal_size_min 0.038
_refine_diff_density_max 0.796
_refine_diff_density_min -0.772
_refine_diff_density_rms 0.158
_refine_ls_extinction_method none
_refine_ls_goodness_of_fit_ref 0.989
_refine_ls_hydrogen_treatment constr
_refine_ls_matrix_type full
_refine_ls_number_parameters 261
_refine_ls_number_reflns 4434
_refine_ls_number_restraints 0
_refine_ls_restrained_S_all 0.989
_refine_ls_R_factor_all 0.0599
_refine_ls_R_factor_gt 0.0339
_refine_ls_shift/su_max 0.001
_refine_ls_shift/su_mean 0.000
_refine_ls_structure_factor_coef Fsqd
_refine_ls_weighting_details 'w=1/[\s^2^(Fo^2^)+(0.0211P)^2^] where P=(Fo^2^+2Fc^2^)/3'
_refine_ls_weighting_scheme calc
_refine_ls_wR_factor_gt 0.0559
_refine_ls_wR_factor_ref 0.0616
_reflns_Friedel_coverage 0.000
_reflns_number_gt 3314
_reflns_number_total 4434
_reflns_threshold_expression 'I > 2\s(I)'
_cod_data_source_file d3dt01117h2.cif
_cod_data_source_block szg287
_cod_database_code 7713111
_shelx_shelxl_version_number 2016/6
_shelx_space_group_comment
;
The symmetry employed for this shelxl refinement is uniquely defined
by the following loop, which should always be used as a source of
symmetry information in preference to the above space-group names.
They are only intended as comments.
;
_shelx_estimated_absorpt_t_max 0.872
_shelx_estimated_absorpt_t_min 0.617
_olex2_refinement_description
;
1. Fixed Uiso
 At 1.2 times of:
  All C(H) groups, All C(H,H) groups, All N(H) groups
 At 1.5 times of:
  All O(H) groups, All O(H,H) groups
2.a Free rotating group:
 O12(H12A,H12B), O11(H11A,H11B)
2.b Ternary CH refined with riding coordinates:
 N1(H1)
2.c Secondary CH2 refined with riding coordinates:
 C1(H1A,H1B), C2(H2A,H2B), C3(H3A,H3B)
2.d Aromatic/amide H refined with riding coordinates:
 C5(H5), C7(H7), C8(H8), C6(H6A)
2.e Idealised tetrahedral OH refined as rotating group:
 O3(H3), O6(H6)
;
_olex2_submission_special_instructions 'No special instructions were received'

loop_
_space_group_symop_operation_xyz
'x, y, z'
'-x, y, -z+1/2'
'x+1/2, y+1/2, z'
'-x+1/2, y+1/2, -z+1/2'
'-x, -y, -z'
'x, -y, z-1/2'
'-x+1/2, -y+1/2, -z'
'x+1/2, -y+1/2, z-1/2'

loop_
_atom_site_label
_atom_site_type_symbol
_atom_site_fract_x
_atom_site_fract_y
_atom_site_fract_z
_atom_site_U_iso_or_equiv
_atom_site_adp_type
_atom_site_occupancy
_atom_site_site_symmetry_order
_atom_site_calc_flag
_atom_site_refinement_flags_posn
_atom_site_refinement_flags_adp
_atom_site_refinement_flags_occupancy
_atom_site_disorder_assembly
_atom_site_disorder_group
Eu1 Eu 0.25217(2) 0.63654(2) 0.38178(2) 0.01353(6) Uani 1 1 d . . . . .
P1 P 0.26964(5) 0.45496(12) 0.57162(7) 0.0150(2) Uani 1 1 d . . . . .
P2 P 0.36998(5) 0.76106(13) 0.62032(8) 0.0167(2) Uani 1 1 d . . . . .
F1 F 0.60787(15) 0.1813(4) 0.9273(3) 0.0791(13) Uani 1 1 d . . . . .
O4 O 0.33840(12) 0.6756(3) 0.52835(19) 0.0190(7) Uani 1 1 d . . . . .
O3 O 0.23456(14) 0.3401(3) 0.5864(2) 0.0217(7) Uani 1 1 d . . . . .
H3 H 0.236662 0.256774 0.568461 0.033 Uiso 1 1 calc GR . . . .
O9 O 0.19392(13) 0.2652(3) 0.1679(2) 0.0238(7) Uani 1 1 d . . . . .
O10 O 0.30748(13) 0.2735(3) 0.27163(19) 0.0214(7) Uani 1 1 d . . . . .
O6 O 0.41998(14) 0.8519(4) 0.6333(2) 0.0301(8) Uani 1 1 d . . . . .
H6 H 0.419671 0.842670 0.585840 0.045 Uiso 1 1 calc GR . . . .
O1 O 0.26251(14) 0.4248(3) 0.4798(2) 0.0228(7) Uani 1 1 d . . . . .
O2 O 0.25688(13) 0.6100(3) 0.5861(2) 0.0220(7) Uani 1 1 d . . . . .
O7 O 0.30796(13) 0.4557(3) 0.3610(2) 0.0211(7) Uani 1 1 d . . . . .
O5 O 0.33592(13) 0.8543(3) 0.6425(2) 0.0221(7) Uani 1 1 d . . . . .
O8 O 0.19511(13) 0.4450(3) 0.2603(2) 0.0224(7) Uani 1 1 d . . . . .
N1 N 0.37541(15) 0.5354(4) 0.7395(2) 0.0190(8) Uani 1 1 d . . . . .
H1 H 0.347100 0.601866 0.735338 0.023 Uiso 1 1 calc R . . . .
C1 C 0.34334(19) 0.4128(5) 0.6682(3) 0.0262(11) Uani 1 1 d . . . . .
H1A H 0.343661 0.324721 0.701477 0.031 Uiso 1 1 calc R . . . .
H1B H 0.363439 0.387194 0.640673 0.031 Uiso 1 1 calc R . . . .
C5 C 0.4620(2) 0.2451(6) 0.8394(4) 0.0357(13) Uani 1 1 d . . . . .
H5 H 0.427960 0.192770 0.809243 0.043 Uiso 1 1 calc R . . . .
C2 C 0.41020(18) 0.6311(5) 0.7191(3) 0.0236(10) Uani 1 1 d . . . . .
H2A H 0.431714 0.565284 0.706297 0.028 Uiso 1 1 calc R . . . .
H2B H 0.437089 0.688269 0.775587 0.028 Uiso 1 1 calc R . . . .
C7 C 0.5647(2) 0.3962(6) 0.9347(3) 0.0367(14) Uani 1 1 d . . . . .
H7 H 0.599358 0.445519 0.967603 0.044 Uiso 1 1 calc R . . . .
C3 C 0.4124(2) 0.4766(6) 0.8418(3) 0.0287(12) Uani 1 1 d . . . . .
H3A H 0.424116 0.560421 0.885158 0.034 Uiso 1 1 calc R . . . .
H3B H 0.390037 0.409422 0.852047 0.034 Uiso 1 1 calc R . . . .
C8 C 0.5104(3) 0.1730(7) 0.8599(4) 0.0469(15) Uani 1 1 d . . . . .
H8 H 0.508898 0.073901 0.841661 0.056 Uiso 1 1 calc R . . . .
C6 C 0.5158(2) 0.4693(6) 0.9121(3) 0.0324(12) Uani 1 1 d . . . . .
H6A H 0.517708 0.569051 0.929577 0.039 Uiso 1 1 calc R . . . .
C9 C 0.5602(2) 0.2501(7) 0.9072(4) 0.0436(15) Uani 1 1 d . . . . .
C4 C 0.4641(2) 0.3946(5) 0.8637(3) 0.0252(11) Uani 1 1 d . . . . .
C11 C 0.21856(19) 0.3568(5) 0.2362(3) 0.0173(9) Uani 1 1 d . . . . .
C10 C 0.28337(18) 0.3625(5) 0.2951(3) 0.0170(9) Uani 1 1 d . . . . .
O12 O 0.4191(2) 0.8438(6) 0.4831(3) 0.0685(14) Uani 1 1 d . . . . .
H12A H 0.454578 0.827456 0.516154 0.103 Uiso 1 1 d G . . . .
H12B H 0.403080 0.795620 0.431319 0.103 Uiso 1 1 d G . . . .
O11 O 0.4164(2) 1.1027(6) 0.3795(4) 0.0817(16) Uani 1 1 d . . . . .
H11A H 0.412706 1.042151 0.413614 0.123 Uiso 1 1 d G . . . .
H11B H 0.389588 1.165397 0.359419 0.123 Uiso 1 1 d G . . . .

loop_
_atom_site_aniso_label
_atom_site_aniso_U_11
_atom_site_aniso_U_22
_atom_site_aniso_U_33
_atom_site_aniso_U_23
_atom_site_aniso_U_13
_atom_site_aniso_U_12
Eu1 0.02109(12) 0.00838(10) 0.01358(10) 0.00013(10) 0.01145(9) 0.00056(11)
P1 0.0227(7) 0.0088(5) 0.0147(5) 0.0002(4) 0.0116(5) 0.0009(5)
P2 0.0201(7) 0.0156(6) 0.0167(5) 0.0000(5) 0.0119(5) -0.0015(5)
F1 0.037(2) 0.069(3) 0.125(3) 0.020(3) 0.044(2) 0.025(2)
O4 0.0228(18) 0.0188(17) 0.0132(14) -0.0008(12) 0.0092(13) 0.0017(13)
O3 0.034(2) 0.0106(16) 0.0276(16) -0.0012(14) 0.0220(15) -0.0023(14)
O9 0.0244(19) 0.0221(18) 0.0252(16) -0.0143(15) 0.0145(15) -0.0078(14)
O10 0.0267(19) 0.0196(17) 0.0199(16) -0.0028(14) 0.0146(15) 0.0048(14)
O6 0.031(2) 0.035(2) 0.0333(18) -0.0069(18) 0.0240(16) -0.0139(17)
O1 0.042(2) 0.0134(16) 0.0209(16) 0.0014(13) 0.0230(16) 0.0014(15)
O2 0.0240(18) 0.0114(16) 0.0274(16) -0.0052(13) 0.0131(15) -0.0010(13)
O7 0.0203(18) 0.0214(17) 0.0207(16) -0.0098(14) 0.0112(14) -0.0037(14)
O5 0.0303(19) 0.0162(16) 0.0270(16) -0.0040(15) 0.0207(15) -0.0025(15)
O8 0.0217(18) 0.0219(18) 0.0261(17) -0.0099(14) 0.0153(15) -0.0011(14)
N1 0.016(2) 0.021(2) 0.0205(19) 0.0034(16) 0.0109(17) 0.0037(16)
C1 0.024(3) 0.018(2) 0.031(3) 0.003(2) 0.013(2) 0.005(2)
C5 0.024(3) 0.031(3) 0.042(3) 0.013(3) 0.013(3) 0.005(2)
C2 0.019(2) 0.030(3) 0.017(2) 0.002(2) 0.0078(19) 0.000(2)
C7 0.022(3) 0.053(4) 0.026(3) 0.008(3) 0.009(2) -0.002(3)
C3 0.033(3) 0.038(3) 0.019(2) 0.009(2) 0.017(2) 0.008(2)
C8 0.040(4) 0.033(3) 0.062(4) 0.009(3) 0.026(3) 0.009(3)
C6 0.033(3) 0.037(3) 0.022(2) 0.004(2) 0.013(2) -0.001(3)
C9 0.028(3) 0.053(4) 0.048(3) 0.021(3) 0.022(3) 0.015(3)
C4 0.022(3) 0.034(3) 0.021(2) 0.012(2) 0.014(2) 0.005(2)
C11 0.028(3) 0.012(2) 0.0146(19) 0.0018(19) 0.0139(19) -0.001(2)
C10 0.025(2) 0.015(2) 0.0126(19) 0.007(2) 0.0122(19) 0.004(2)
O12 0.080(4) 0.091(4) 0.058(3) -0.014(3) 0.054(3) -0.015(3)
O11 0.073(4) 0.072(4) 0.074(4) 0.015(3) 0.028(3) 0.017(3)

loop_
_atom_type_symbol
_atom_type_description
_atom_type_scat_dispersion_real
_atom_type_scat_dispersion_imag
_atom_type_scat_source
C C 0.0033 0.0016 'International Tables Vol C Tables 4.2.6.8 and 6.1.1.4'
H H 0.0000 0.0000 'International Tables Vol C Tables 4.2.6.8 and 6.1.1.4'
Eu Eu -0.1578 3.6682 'International Tables Vol C Tables 4.2.6.8 and 6.1.1.4'
F F 0.0171 0.0103 'International Tables Vol C Tables 4.2.6.8 and 6.1.1.4'
N N 0.0061 0.0033 'International Tables Vol C Tables 4.2.6.8 and 6.1.1.4'
O O 0.0106 0.0060 'International Tables Vol C Tables 4.2.6.8 and 6.1.1.4'
P P 0.1023 0.0942 'International Tables Vol C Tables 4.2.6.8 and 6.1.1.4'

loop_
_geom_angle_atom_site_label_1
_geom_angle_atom_site_label_2
_geom_angle_atom_site_label_3
_geom_angle
_geom_angle_site_symmetry_1
_geom_angle_site_symmetry_3
_geom_angle_publ_flag
O4 Eu1 O9 79.28(10) . 4 ?
O4 Eu1 O10 136.87(10) . 4 ?
O4 Eu1 O1 74.69(10) . . ?
O4 Eu1 O2 78.35(10) . 7_566 ?
O4 Eu1 O7 82.86(10) . . ?
O4 Eu1 O8 143.03(10) . . ?
O9 Eu1 O10 65.69(10) 4 4 ?
O1 Eu1 O9 139.23(10) . 4 ?
O1 Eu1 O10 148.29(10) . 4 ?
O1 Eu1 O7 76.56(10) . . ?
O1 Eu1 O8 79.00(10) . . ?
O2 Eu1 O9 79.46(10) 7_566 4 ?
O2 Eu1 O10 71.44(10) 7_566 4 ?
O2 Eu1 O1 123.94(10) 7_566 . ?
O2 Eu1 O7 146.13(10) 7_566 . ?
O2 Eu1 O8 138.53(10) 7_566 . ?
O7 Eu1 O9 69.46(10) . 4 ?
O7 Eu1 O10 105.96(10) . 4 ?
O7 Eu1 O8 65.93(10) . . ?
O5 Eu1 O4 124.09(10) 7_566 . ?
O5 Eu1 O9 140.33(10) 7_566 4 ?
O5 Eu1 O10 77.27(10) 7_566 4 ?
O5 Eu1 O1 80.41(11) 7_566 . ?
O5 Eu1 O2 75.64(10) 7_566 7_566 ?
O5 Eu1 O7 137.81(10) 7_566 . ?
O5 Eu1 O8 75.32(10) 7_566 . ?
O8 Eu1 O9 105.85(10) . 4 ?
O8 Eu1 O10 73.76(10) . 4 ?
O3 P1 C1 103.9(2) . . ?
O1 P1 O3 110.54(17) . . ?
O1 P1 C1 107.6(2) . . ?
O2 P1 O3 109.39(17) . . ?
O2 P1 O1 116.61(17) . . ?
O2 P1 C1 107.9(2) . . ?
O4 P2 O6 111.12(17) . . ?
O4 P2 C2 109.76(19) . . ?
O6 P2 C2 99.1(2) . . ?
O5 P2 O4 117.64(18) . . ?
O5 P2 O6 111.71(19) . . ?
O5 P2 C2 105.68(19) . . ?
P2 O4 Eu1 146.81(18) . . ?
P1 O3 H3 109.5 . . ?
C11 O9 Eu1 119.9(3) . 4_545 ?
C10 O10 Eu1 118.4(3) . 4_545 ?
P2 O6 H6 109.5 . . ?
P1 O1 Eu1 118.96(16) . . ?
P1 O2 Eu1 173.4(2) . 7_566 ?
C10 O7 Eu1 119.7(3) . . ?
P2 O5 Eu1 141.74(18) . 7_566 ?
C11 O8 Eu1 119.5(3) . . ?
C1 N1 H1 106.6 . . ?
C1 N1 C2 113.5(3) . . ?
C1 N1 C3 112.7(4) . . ?
C2 N1 H1 106.6 . . ?
C2 N1 C3 110.3(3) . . ?
C3 N1 H1 106.6 . . ?
P1 C1 H1A 108.2 . . ?
P1 C1 H1B 108.2 . . ?
N1 C1 P1 116.2(3) . . ?
N1 C1 H1A 108.2 . . ?
N1 C1 H1B 108.2 . . ?
H1A C1 H1B 107.4 . . ?
C8 C5 H5 119.8 . . ?
C4 C5 H5 119.8 . . ?
C4 C5 C8 120.3(5) . . ?
P2 C2 H2A 108.4 . . ?
P2 C2 H2B 108.4 . . ?
N1 C2 P2 115.3(3) . . ?
N1 C2 H2A 108.4 . . ?
N1 C2 H2B 108.4 . . ?
H2A C2 H2B 107.5 . . ?
C6 C7 H7 120.9 . . ?
C9 C7 H7 120.9 . . ?
C9 C7 C6 118.2(5) . . ?
N1 C3 H3A 109.1 . . ?
N1 C3 H3B 109.1 . . ?
H3A C3 H3B 107.8 . . ?
C4 C3 N1 112.5(3) . . ?
C4 C3 H3A 109.1 . . ?
C4 C3 H3B 109.1 . . ?
C5 C8 H8 120.6 . . ?
C9 C8 C5 118.8(6) . . ?
C9 C8 H8 120.6 . . ?
C7 C6 H6A 119.6 . . ?
C4 C6 C7 120.7(5) . . ?
C4 C6 H6A 119.6 . . ?
F1 C9 C7 117.6(5) . . ?
F1 C9 C8 119.4(6) . . ?
C8 C9 C7 122.9(6) . . ?
C5 C4 C3 121.8(5) . . ?
C5 C4 C6 119.0(5) . . ?
C6 C4 C3 119.1(5) . . ?
O9 C11 C10 117.1(4) . . ?
O8 C11 O9 126.4(4) . . ?
O8 C11 C10 116.6(4) . . ?
O10 C10 C11 117.1(4) . . ?
O7 C10 O10 125.4(4) . . ?
O7 C10 C11 117.4(4) . . ?
H12A O12 H12B 109.5 . . ?
H11A O11 H11B 104.5 . . ?

loop_
_geom_bond_atom_site_label_1
_geom_bond_atom_site_label_2
_geom_bond_distance
_geom_bond_site_symmetry_2
_geom_bond_publ_flag
Eu1 O4 2.337(3) . ?
Eu1 O9 2.459(3) 4 ?
Eu1 O10 2.493(3) 4 ?
Eu1 O1 2.437(3) . ?
Eu1 O2 2.376(3) 7_566 ?
Eu1 O7 2.451(3) . ?
Eu1 O5 2.335(3) 7_566 ?
Eu1 O8 2.459(3) . ?
P1 O3 1.564(3) . ?
P1 O1 1.503(3) . ?
P1 O2 1.489(3) . ?
P1 C1 1.834(5) . ?
P2 O4 1.505(3) . ?
P2 O6 1.558(3) . ?
P2 O5 1.500(3) . ?
P2 C2 1.821(4) . ?
F1 C9 1.359(6) . ?
O3 H3 0.8200 . ?
O9 C11 1.263(5) . ?
O10 C10 1.268(5) . ?
O6 H6 0.8200 . ?
O7 C10 1.249(5) . ?
O8 C11 1.257(5) . ?
N1 H1 0.9800 . ?
N1 C1 1.500(5) . ?
N1 C2 1.509(5) . ?
N1 C3 1.538(5) . ?
C1 H1A 0.9700 . ?
C1 H1B 0.9700 . ?
C5 H5 0.9300 . ?
C5 C8 1.390(7) . ?
C5 C4 1.388(7) . ?
C2 H2A 0.9700 . ?
C2 H2B 0.9700 . ?
C7 H7 0.9300 . ?
C7 C6 1.394(7) . ?
C7 C9 1.366(8) . ?
C3 H3A 0.9700 . ?
C3 H3B 0.9700 . ?
C3 C4 1.504(6) . ?
C8 H8 0.9300 . ?
C8 C9 1.362(8) . ?
C6 H6A 0.9300 . ?
C6 C4 1.391(7) . ?
C11 C10 1.534(6) . ?
O12 H12A 0.8504 . ?
O12 H12B 0.8498 . ?
O11 H11A 0.8505 . ?
O11 H11B 0.8502 . ?
